data_1505898
loop_
_publ_author_name
'Zonta, Cristiano'
'Crisma, Marco'
'De Lucchi, Ottorino'
'Motterle, Riccardo'
'Serafini, Siro'

_publ_section_title
;
 Benzotriazole complexes with amines and phenol: cooperativity mediated by
 induction effects in the crystal state.
;
_journal_issue 8
_journal_name_full 'Organic letters'
_journal_page_first 1577
_journal_page_last 1579
_journal_paper_doi 10.1021/ol060126m
_journal_volume 8
_journal_year 2006
_chemical_formula_sum 'C24 H33 N7'
_chemical_formula_weight 419.57
_chemical_name_systematic
;
 dicyclohexylammonium benzotriazolate benzotriazole 1:1:1 
;
_space_group_IT_number 14
_symmetry_cell_setting monoclinic
_symmetry_space_group_name_Hall '-P 2yn'
_symmetry_space_group_name_H-M 'P 1 21/n 1'
_atom_sites_solution_hydrogens mixed
_atom_sites_solution_primary direct
_atom_sites_solution_secondary difmap
_audit_creation_method SHELXL-97
_cell_angle_alpha 90.00
_cell_angle_beta 93.37(3)
_cell_angle_gamma 90.00
_cell_formula_units_Z 4
_cell_length_a 9.087(2)
_cell_length_b 21.565(3)
_cell_length_c 12.400(2)
_cell_measurement_reflns_used 48
_cell_measurement_temperature 293(2)
_cell_measurement_theta_max 21
_cell_measurement_theta_min 12
_cell_volume 2425.7(7)
_computing_molecular_graphics 'ORTEP-3 for Windows (Farrugia, 1997)'
_computing_publication_material 'PARST96 (Nardelli, 1995)'
_computing_structure_refinement 'SHELXL-97 (Sheldrick, 1997)'
_computing_structure_solution 'SIR2002 (Burla et al., 2002)'
_diffrn_ambient_temperature 293(2)
_diffrn_measured_fraction_theta_full 0.995
_diffrn_measured_fraction_theta_max 0.995
_diffrn_measurement_device_type 'Philips PW1100 diffractometer'
_diffrn_measurement_method '\q-2\q scans'
_diffrn_radiation_monochromator graphite
_diffrn_radiation_source 'fine-focus sealed tube'
_diffrn_radiation_type CuK\a
_diffrn_radiation_wavelength 1.54178
_diffrn_reflns_av_R_equivalents 0.0215
_diffrn_reflns_av_sigmaI/netI 0.0180
_diffrn_reflns_limit_h_max 10
_diffrn_reflns_limit_h_min -10
_diffrn_reflns_limit_k_max 24
_diffrn_reflns_limit_k_min -1
_diffrn_reflns_limit_l_max 13
_diffrn_reflns_limit_l_min 0
_diffrn_reflns_number 3985
_diffrn_reflns_theta_full 60.01
_diffrn_reflns_theta_max 60.01
_diffrn_reflns_theta_min 4.10
_diffrn_standards_decay_% negligible
_diffrn_standards_interval_count 50
_diffrn_standards_number 3
_exptl_absorpt_coefficient_mu 0.559
_exptl_absorpt_correction_type none
_exptl_crystal_colour colourless
_exptl_crystal_density_diffrn 1.149
_exptl_crystal_density_method 'not measured'
_exptl_crystal_description prism
_exptl_crystal_F_000 904
_exptl_crystal_size_max 0.40
_exptl_crystal_size_mid 0.35
_exptl_crystal_size_min 0.30
_refine_diff_density_max 0.164
_refine_diff_density_min -0.163
_refine_diff_density_rms 0.025
_refine_ls_extinction_coef 0.0155(11)
_refine_ls_extinction_expression Fc^*^=kFc[1+0.001xFc^2^\l^3^/sin(2\q)]^-1/4^
_refine_ls_extinction_method SHELXL
_refine_ls_goodness_of_fit_ref 1.073
_refine_ls_hydrogen_treatment constr
_refine_ls_matrix_type full
_refine_ls_number_parameters 281
_refine_ls_number_reflns 3577
_refine_ls_number_restraints 0
_refine_ls_restrained_S_all 1.073
_refine_ls_R_factor_all 0.0484
_refine_ls_R_factor_gt 0.0396
_refine_ls_shift/su_max 0.001
_refine_ls_shift/su_mean 0.000
_refine_ls_structure_factor_coef Fsqd
_refine_ls_weighting_details 'calc w=1/[\s^2^(Fo^2^)+(0.0738P)^2^+0.1878P] where P=(Fo^2^+2Fc^2^)/3'
_refine_ls_weighting_scheme calc
_refine_ls_wR_factor_gt 0.1158
_refine_ls_wR_factor_ref 0.1232
_reflns_number_gt 2931
_reflns_number_total 3577
_reflns_threshold_expression >2sigma(I)
_cod_data_source_file ol060126msi20060116_122422.cif
_cod_data_source_block delu4
_cod_depositor_comments
;
The following automatic conversions were performed:

'_symmetry_cell_setting' value 'Monoclinic' changed to 'monoclinic'
according to /home/saulius/struct/CIF-dictionaries/cif_core.dic
dictionary named 'cif_core.dic' version 2.4.1 from 2010-06-29.

Automatic conversion script
Id: cif_fix_values 1715 2011-07-08 13:25:40Z adriana 
;
_cod_original_sg_symbol_H-M P2(1)/n
_cod_database_code 1505898

loop_
_symmetry_equiv_pos_as_xyz
'x, y, z'
'-x+1/2, y+1/2, -z+1/2'
'-x, -y, -z'
'x-1/2, -y-1/2, z-1/2'

loop_
_atom_site_label
_atom_site_type_symbol
_atom_site_fract_x
_atom_site_fract_y
_atom_site_fract_z
_atom_site_U_iso_or_equiv
_atom_site_adp_type
_atom_site_occupancy
_atom_site_symmetry_multiplicity
_atom_site_calc_flag
_atom_site_refinement_flags
N1 N 0.36074(14) -0.13972(5) 0.64729(10) 0.0580(3) Uani 1 1 d .
N2 N 0.41785(14) -0.08762(5) 0.61006(10) 0.0591(4) Uani 1 1 d .
N3 N 0.36310(14) -0.03758(5) 0.65602(10) 0.0580(3) Uani 1 1 d .
C1 C 0.26570(15) -0.05793(6) 0.72701(11) 0.0508(4) Uani 1 1 d .
C2 C 0.17494(19) -0.02594(8) 0.79570(14) 0.0694(5) Uani 1 1 d .
H2 H 0.1750 0.0171 0.7996 0.083 Uiso 1 1 calc R
C3 C 0.0869(2) -0.06088(11) 0.85626(16) 0.0855(6) Uani 1 1 d .
H3 H 0.0252 -0.0412 0.9027 0.103 Uiso 1 1 calc R
C4 C 0.0864(2) -0.12589(10) 0.85091(16) 0.0887(6) Uani 1 1 d .
H4 H 0.0241 -0.1480 0.8938 0.106 Uiso 1 1 calc R
C5 C 0.1735(2) -0.15724(8) 0.78534(14) 0.0731(5) Uani 1 1 d .
H5 H 0.1729 -0.2003 0.7826 0.088 Uiso 1 1 calc R
C6 C 0.26472(16) -0.12233(6) 0.72187(11) 0.0515(4) Uani 1 1 d .
N4 N 0.34943(17) -0.36204(6) 0.63489(12) 0.0761(4) Uani 1 1 d .
N5 N 0.39131(18) -0.30726(7) 0.66767(12) 0.0763(4) Uani 1 1 d .
N6 N 0.34686(15) -0.26569(6) 0.59210(11) 0.0661(4) Uani 1 1 d .
H6 H 0.3629 -0.2265 0.5968 0.079 Uiso 1 1 calc R
C7 C 0.27359(16) -0.29367(7) 0.50773(12) 0.0579(4) Uani 1 1 d .
C8 C 0.2046(2) -0.27289(10) 0.41125(16) 0.0846(6) Uani 1 1 d .
H8 H 0.2029 -0.2311 0.3926 0.102 Uiso 1 1 calc R
C9 C 0.1397(3) -0.31686(13) 0.34556(18) 0.1015(7) Uani 1 1 d .
H9 H 0.0928 -0.3047 0.2803 0.122 Uiso 1 1 calc R
C10 C 0.1414(3) -0.37955(12) 0.3733(2) 0.1002(7) Uani 1 1 d .
H10 H 0.0956 -0.4080 0.3260 0.120 Uiso 1 1 calc R
C11 C 0.2078(2) -0.40003(9) 0.46700(19) 0.0849(6) Uani 1 1 d .
H11 H 0.2081 -0.4419 0.4850 0.102 Uiso 1 1 calc R
C12 C 0.27608(17) -0.35583(7) 0.53610(14) 0.0611(4) Uani 1 1 d .
N7 N 0.44144(13) 0.08314(5) 0.59029(9) 0.0511(3) Uani 1 1 d .
H7A H 0.4175 0.0442 0.6088 0.061 Uiso 1 1 calc R
H7B H 0.4789 0.0810 0.5248 0.061 Uiso 1 1 calc R
C13 C 0.56173(16) 0.10462(7) 0.66870(12) 0.0568(4) Uani 1 1 d .
H13 H 0.5909 0.1465 0.6477 0.068 Uiso 1 1 calc R
C14 C 0.6928(2) 0.06214(9) 0.65988(15) 0.0767(5) Uani 1 1 d .
H14A H 0.7254 0.0637 0.5868 0.092 Uiso 1 1 calc R
H14B H 0.6638 0.0198 0.6747 0.092 Uiso 1 1 calc R
C15 C 0.8190(2) 0.08097(11) 0.73887(18) 0.0965(7) Uani 1 1 d .
H15A H 0.8995 0.0517 0.7343 0.116 Uiso 1 1 calc R
H15B H 0.8547 0.1216 0.7194 0.116 Uiso 1 1 calc R
C16 C 0.7715(3) 0.08262(12) 0.85208(19) 0.1073(8) Uani 1 1 d .
H16A H 0.8525 0.0968 0.9003 0.129 Uiso 1 1 calc R
H16B H 0.7445 0.0412 0.8742 0.129 Uiso 1 1 calc R
C17 C 0.6407(3) 0.12584(14) 0.86011(17) 0.1105(8) Uani 1 1 d .
H17A H 0.6708 0.1679 0.8444 0.133 Uiso 1 1 calc R
H17B H 0.6085 0.1250 0.9333 0.133 Uiso 1 1 calc R
C18 C 0.5129(2) 0.10743(11) 0.78206(15) 0.0879(6) Uani 1 1 d .
H18A H 0.4755 0.0672 0.8024 0.105 Uiso 1 1 calc R
H18B H 0.4338 0.1374 0.7860 0.105 Uiso 1 1 calc R
C19 C 0.30139(16) 0.11993(7) 0.57844(12) 0.0581(4) Uani 1 1 d .
H19 H 0.2560 0.1208 0.6482 0.070 Uiso 1 1 calc R
C20 C 0.1980(2) 0.08727(8) 0.49667(16) 0.0758(5) Uani 1 1 d .
H20A H 0.1753 0.0463 0.5234 0.091 Uiso 1 1 calc R
H20B H 0.2464 0.0823 0.4296 0.091 Uiso 1 1 calc R
C21 C 0.0560(2) 0.12325(11) 0.4752(2) 0.0973(6) Uani 1 1 d .
H21A H -0.0045 0.1026 0.4189 0.117 Uiso 1 1 calc R
H21B H 0.0016 0.1240 0.5401 0.117 Uiso 1 1 calc R
C22 C 0.0871(3) 0.18911(10) 0.44046(18) 0.0963(7) Uani 1 1 d .
H22A H 0.1331 0.1885 0.3718 0.116 Uiso 1 1 calc R
H22B H -0.0048 0.2118 0.4309 0.116 Uiso 1 1 calc R
C23 C 0.1877(3) 0.22127(10) 0.52416(19) 0.0978(7) Uani 1 1 d .
H23A H 0.1385 0.2245 0.5913 0.117 Uiso 1 1 calc R
H23B H 0.2087 0.2629 0.4997 0.117 Uiso 1 1 calc R
C24 C 0.3312(2) 0.18599(7) 0.54404(16) 0.0743(5) Uani 1 1 d .
H24A H 0.3845 0.1856 0.4785 0.089 Uiso 1 1 calc R
H24B H 0.3922 0.2067 0.6000 0.089 Uiso 1 1 calc R

loop_
_atom_site_aniso_label
_atom_site_aniso_U_11
_atom_site_aniso_U_22
_atom_site_aniso_U_33
_atom_site_aniso_U_23
_atom_site_aniso_U_13
_atom_site_aniso_U_12
N1 0.0716(8) 0.0456(7) 0.0574(7) 0.0004(5) 0.0081(6) 0.0002(6)
N2 0.0686(8) 0.0530(7) 0.0566(7) 0.0001(5) 0.0122(6) -0.0015(6)
N3 0.0673(8) 0.0456(7) 0.0619(7) 0.0011(6) 0.0092(6) -0.0036(6)
C1 0.0558(8) 0.0478(8) 0.0487(8) -0.0001(6) 0.0023(6) 0.0001(6)
C2 0.0754(11) 0.0632(10) 0.0702(10) -0.0081(8) 0.0094(9) 0.0097(8)
C3 0.0806(12) 0.1027(15) 0.0762(12) -0.0055(11) 0.0294(10) 0.0096(11)
C4 0.0859(13) 0.0997(15) 0.0836(13) 0.0164(11) 0.0312(11) -0.0107(11)
C5 0.0846(12) 0.0616(10) 0.0741(11) 0.0120(8) 0.0139(9) -0.0108(9)
C6 0.0577(8) 0.0475(8) 0.0492(8) 0.0041(6) 0.0017(6) -0.0012(6)
N4 0.0895(10) 0.0572(8) 0.0811(10) 0.0076(7) 0.0016(8) -0.0034(7)
N5 0.0903(10) 0.0669(9) 0.0713(9) 0.0019(7) 0.0012(8) -0.0050(8)
N6 0.0766(9) 0.0473(7) 0.0752(9) -0.0032(7) 0.0110(7) -0.0023(6)
C7 0.0580(9) 0.0532(9) 0.0634(9) -0.0025(7) 0.0125(7) 0.0032(7)
C8 0.0911(13) 0.0776(12) 0.0849(13) 0.0121(10) 0.0042(11) 0.0093(10)
C9 0.0987(16) 0.1230(19) 0.0803(13) -0.0036(13) -0.0156(12) 0.0026(14)
C10 0.0959(15) 0.1073(17) 0.0960(16) -0.0315(14) -0.0051(12) -0.0127(13)
C11 0.0849(13) 0.0661(11) 0.1041(15) -0.0183(11) 0.0098(12) -0.0093(9)
C12 0.0601(9) 0.0533(9) 0.0711(10) -0.0050(7) 0.0135(8) 0.0004(7)
N7 0.0579(7) 0.0427(6) 0.0533(7) 0.0005(5) 0.0079(5) 0.0000(5)
C13 0.0608(9) 0.0478(8) 0.0617(9) -0.0014(7) 0.0036(7) -0.0048(7)
C14 0.0713(11) 0.0846(12) 0.0737(11) 0.0007(9) -0.0003(9) 0.0130(9)
C15 0.0731(12) 0.1245(18) 0.0899(15) 0.0165(12) -0.0124(11) 0.0055(12)
C16 0.1018(16) 0.135(2) 0.0813(14) 0.0233(13) -0.0226(12) -0.0263(15)
C17 0.1139(18) 0.148(2) 0.0687(13) -0.0286(14) 0.0000(12) -0.0338(17)
C18 0.0810(12) 0.1186(16) 0.0646(11) -0.0238(10) 0.0087(9) -0.0123(11)
C19 0.0592(8) 0.0566(9) 0.0590(9) -0.0001(7) 0.0086(7) 0.0086(7)
C20 0.0721(11) 0.0684(11) 0.0854(12) -0.0017(9) -0.0071(9) -0.0005(8)
C21 0.0712(12) 0.1179(17) 0.1010(15) 0.0012(13) -0.0108(11) 0.0108(12)
C22 0.0984(15) 0.1003(15) 0.0883(14) 0.0043(12) -0.0101(12) 0.0371(12)
C23 0.1170(16) 0.0735(12) 0.1007(15) -0.0018(11) -0.0123(13) 0.0357(12)
C24 0.0848(12) 0.0524(9) 0.0848(12) -0.0014(8) -0.0036(9) 0.0085(8)

loop_
_atom_type_symbol
_atom_type_description
_atom_type_scat_dispersion_real
_atom_type_scat_dispersion_imag
_atom_type_scat_source
C C 0.0181 0.0091 'International Tables Vol C Tables 4.2.6.8 and 6.1.1.4'
H H 0.0000 0.0000 'International Tables Vol C Tables 4.2.6.8 and 6.1.1.4'
N N 0.0311 0.0180 'International Tables Vol C Tables 4.2.6.8 and 6.1.1.4'

loop_
_geom_angle_atom_site_label_1
_geom_angle_atom_site_label_2
_geom_angle_atom_site_label_3
_geom_angle
N2 N1 C6 106.35(11)
N3 N2 N1 111.88(12)
N2 N3 C1 106.86(11)
N3 C1 C6 107.21(12)
N3 C1 C2 131.64(14)
C6 C1 C2 121.14(14)
C3 C2 C1 116.75(16)
C2 C3 C4 121.94(17)
C5 C4 C3 121.88(17)
C4 C5 C6 117.28(17)
N1 C6 C1 107.69(12)
N1 C6 C5 131.28(14)
C1 C6 C5 121.01(14)
N5 N4 C12 108.05(13)
N4 N5 N6 108.57(14)
N5 N6 C7 110.93(13)
N6 C7 C12 103.65(14)
N6 C7 C8 134.37(16)
C12 C7 C8 121.98(16)
C9 C8 C7 116.58(19)
C8 C9 C10 122.0(2)
C11 C10 C9 121.8(2)
C10 C11 C12 117.55(19)
N4 C12 C7 108.80(14)
N4 C12 C11 131.03(16)
C7 C12 C11 120.17(17)
C13 N7 C19 118.95(11)
N7 C13 C18 112.16(13)
N7 C13 C14 108.33(12)
C18 C13 C14 111.72(15)
C13 C14 C15 111.08(16)
C16 C15 C14 111.30(18)
C15 C16 C17 110.31(19)
C16 C17 C18 111.69(19)
C13 C18 C17 110.50(16)
N7 C19 C20 108.00(12)
N7 C19 C24 111.09(13)
C20 C19 C24 111.27(14)
C19 C20 C21 111.58(16)
C22 C21 C20 111.02(18)
C23 C22 C21 110.53(17)
C22 C23 C24 111.16(17)
C19 C24 C23 110.51(17)

loop_
_geom_bond_atom_site_label_1
_geom_bond_atom_site_label_2
_geom_bond_distance
N1 N2 1.3316(16)
N1 C6 1.3609(18)
N2 N3 1.3305(17)
N3 C1 1.3574(18)
C1 C6 1.390(2)
C1 C2 1.401(2)
C2 C3 1.357(3)
C3 C4 1.403(3)
C4 C5 1.350(3)
C5 C6 1.396(2)
N4 N5 1.299(2)
N4 C12 1.366(2)
N5 N6 1.3419(19)
N6 C7 1.349(2)
C7 C12 1.386(2)
C7 C8 1.392(2)
C8 C9 1.362(3)
C9 C10 1.395(3)
C10 C11 1.352(3)
C11 C12 1.402(2)
N7 C13 1.4933(19)
N7 C19 1.4996(18)
C13 C18 1.500(2)
C13 C14 1.512(2)
C14 C15 1.519(3)
C15 C16 1.493(3)
C16 C17 1.518(3)
C17 C18 1.520(3)
C19 C20 1.515(2)
C19 C24 1.516(2)
C20 C21 1.516(3)
C21 C22 1.515(3)
C22 C23 1.511(3)
C23 C24 1.517(3)

loop_
_geom_hbond_atom_site_label_D
_geom_hbond_atom_site_label_H
_geom_hbond_atom_site_label_A
_geom_hbond_distance_DH
_geom_hbond_distance_HA
_geom_hbond_distance_DA
_geom_hbond_angle_DHA
_geom_hbond_site_symmetry_A
N6 H6 N1 0.86 1.97 2.8023(18) 161.7 .
N7 H7A N3 0.90 1.93 2.8314(16) 176.9 .
N7 H7B N2 0.90 1.97 2.8617(18) 170.6 3_656

loop_
_geom_torsion_atom_site_label_1
_geom_torsion_atom_site_label_2
_geom_torsion_atom_site_label_3
_geom_torsion_atom_site_label_4
_geom_torsion
C6 N1 N2 N3 -0.45(16)
N1 N2 N3 C1 0.17(16)
N2 N3 C1 C6 0.17(16)
N2 N3 C1 C2 -178.86(15)
N3 C1 C2 C3 178.89(17)
C6 C1 C2 C3 0.0(2)
C1 C2 C3 C4 0.1(3)
C2 C3 C4 C5 0.1(3)
C3 C4 C5 C6 -0.4(3)
N2 N1 C6 C1 0.53(16)
N2 N1 C6 C5 179.32(16)
N3 C1 C6 N1 -0.44(16)
C2 C1 C6 N1 178.71(13)
N3 C1 C6 C5 -179.38(14)
C2 C1 C6 C5 -0.2(2)
C4 C5 C6 N1 -178.25(17)
C4 C5 C6 C1 0.4(2)
C12 N4 N5 N6 -0.11(19)
N4 N5 N6 C7 0.20(19)
N5 N6 C7 C12 -0.20(17)
N5 N6 C7 C8 179.08(18)
N6 C7 C8 C9 -179.37(18)
C12 C7 C8 C9 -0.2(3)
C7 C8 C9 C10 0.2(3)
C8 C9 C10 C11 0.0(4)
C9 C10 C11 C12 -0.2(3)
N5 N4 C12 C7 -0.02(19)
N5 N4 C12 C11 -179.12(18)
N6 C7 C12 N4 0.13(17)
C8 C7 C12 N4 -179.26(15)
N6 C7 C12 C11 179.35(15)
C8 C7 C12 C11 0.0(2)
C10 C11 C12 N4 179.27(18)
C10 C11 C12 C7 0.2(3)
C19 N7 C13 C18 59.74(19)
C19 N7 C13 C14 -176.48(13)
N7 C13 C14 C15 -179.27(14)
C18 C13 C14 C15 -55.2(2)
C13 C14 C15 C16 56.0(2)
C14 C15 C16 C17 -56.4(3)
C15 C16 C17 C18 56.5(3)
N7 C13 C18 C17 176.71(17)
C14 C13 C18 C17 54.9(2)
C16 C17 C18 C13 -55.6(3)
C13 N7 C19 C20 -178.58(13)
C13 N7 C19 C24 59.14(17)
N7 C19 C20 C21 -176.98(15)
C24 C19 C20 C21 -54.8(2)
C19 C20 C21 C22 55.1(2)
C20 C21 C22 C23 -56.2(3)
C21 C22 C23 C24 57.5(3)
N7 C19 C24 C23 175.73(15)
C20 C19 C24 C23 55.4(2)
C22 C23 C24 C19 -57.0(2)
